data_7709212
loop_
_publ_author_name
'Cesari, Cristiana'
'Bortoluzzi, Marco'
'Femoni, Cristina'
'Iapalucci, Maria Carmela'
'Zacchini, Stefano'

_publ_section_title
;
 Synthesis, molecular structure and fluxional behavior of the elusive
 [HRu4(CO)12]3-- carbonyl anion
;
_journal_name_full 'Dalton Transactions'
_journal_paper_doi 10.1039/D1DT03622J
_journal_year 2022
_chemical_formula_sum 'C19 H21 N O11 Ru3'
_chemical_formula_weight 742.58
_space_group_crystal_system monoclinic
_space_group_IT_number 14
_space_group_name_Hall '-P 2ybc'
_space_group_name_H-M_alt 'P 1 21/c 1'
_atom_sites_solution_hydrogens mixed
_audit_creation_method SHELXL-2014/7
_audit_update_record
;
2021-10-11 deposited with the CCDC.	2022-01-04 downloaded from the CCDC.
;
_cell_angle_alpha 90
_cell_angle_beta 97.810(3)
_cell_angle_gamma 90
_cell_formula_units_Z 4
_cell_length_a 12.3458(10)
_cell_length_b 11.7217(9)
_cell_length_c 17.4163(15)
_cell_measurement_reflns_used 9176
_cell_measurement_temperature 100(2)
_cell_measurement_theta_max 36.5195
_cell_measurement_theta_min 2.3605
_cell_volume 2497.0(4)
_computing_cell_refinement 'APEX2 (Bruker AXS, 2006)'
_computing_data_collection 'APEX2 (Bruker AXS, 2006)'
_computing_data_reduction 'SAINT (Bruker AXS, 2004)'
_computing_molecular_graphics 'SCHAKAL99 (Keller, 1999)'
_computing_publication_material 'XCIF (Bruker AXS, 2001)'
_computing_structure_refinement 'SHELXL-2014/7 (Sheldrick, 2014)'
_computing_structure_solution 'SHELXL-2014/7 (Sheldrick, 2014)'
_diffrn_ambient_temperature 100(2)
_diffrn_measured_fraction_theta_full 1.000
_diffrn_measured_fraction_theta_max 1.000
_diffrn_measurement_device_type 'PHOTON2 area detector'
_diffrn_measurement_method 'phi and omega scans'
_diffrn_radiation_type MoK\a
_diffrn_radiation_wavelength 0.71073
_diffrn_reflns_av_R_equivalents 0.0938
_diffrn_reflns_av_unetI/netI 0.0638
_diffrn_reflns_Laue_measured_fraction_full 1.000
_diffrn_reflns_Laue_measured_fraction_max 1.000
_diffrn_reflns_limit_h_max 15
_diffrn_reflns_limit_h_min -15
_diffrn_reflns_limit_k_max 14
_diffrn_reflns_limit_k_min -14
_diffrn_reflns_limit_l_max 22
_diffrn_reflns_limit_l_min -22
_diffrn_reflns_number 30401
_diffrn_reflns_point_group_measured_fraction_full 1.000
_diffrn_reflns_point_group_measured_fraction_max 1.000
_diffrn_reflns_theta_full 25.242
_diffrn_reflns_theta_max 26.996
_diffrn_reflns_theta_min 1.665
_diffrn_source 'fine-focus sealed tube'
_exptl_absorpt_coefficient_mu 1.847
_exptl_absorpt_correction_T_max 0.7473
_exptl_absorpt_correction_T_min 0.4574
_exptl_absorpt_correction_type empirical
_exptl_absorpt_process_details
;
 Data were corrected for Lorentz polarization and absorption
 effects (empirical absorption corrections SADABS).
 R(int) = 0.1587 (selected reflections only, before parameter refinement)
 R(int) = 0.0844 (selected reflections only, after parameter refinement)
;
_exptl_crystal_colour yellow
_exptl_crystal_density_diffrn 1.975
_exptl_crystal_description prism
_exptl_crystal_F_000 1448
_exptl_crystal_size_max 0.220
_exptl_crystal_size_mid 0.180
_exptl_crystal_size_min 0.140
_refine_diff_density_max 1.156
_refine_diff_density_min -1.005
_refine_diff_density_rms 0.173
_refine_ls_extinction_method none
_refine_ls_goodness_of_fit_ref 1.042
_refine_ls_hydrogen_treatment mixed
_refine_ls_matrix_type full
_refine_ls_number_parameters 314
_refine_ls_number_reflns 5447
_refine_ls_number_restraints 0
_refine_ls_restrained_S_all 1.042
_refine_ls_R_factor_all 0.0603
_refine_ls_R_factor_gt 0.0403
_refine_ls_shift/su_max 0.001
_refine_ls_shift/su_mean 0.000
_refine_ls_structure_factor_coef Fsqd
_refine_ls_weighting_details 'w=1/[\s^2^(Fo^2^)+(0.0184P)^2^+6.6082P] where P=(Fo^2^+2Fc^2^)/3'
_refine_ls_weighting_scheme calc
_refine_ls_wR_factor_gt 0.0748
_refine_ls_wR_factor_ref 0.0837
_reflns_Friedel_coverage 0.000
_reflns_number_gt 4254
_reflns_number_total 5447
_reflns_threshold_expression 'I > 2\s(I)'
_cod_data_source_file d1dt03622j3.cif
_cod_data_source_block 6
_cod_original_sg_symbol_H-M 'P 21/c'
_cod_database_code 7709212
_shelx_shelxl_version_number 2014/7
_shelx_space_group_comment
;
The symmetry employed for this shelxl refinement is uniquely defined
by the following loop, which should always be used as a source of
symmetry information in preference to the above space-group names.
They are only intended as comments.
;
_shelx_estimated_absorpt_t_min 0.687
_shelx_estimated_absorpt_t_max 0.782

loop_
_space_group_symop_operation_xyz
'x, y, z'
'-x, y+1/2, -z+1/2'
'-x, -y, -z'
'x, -y-1/2, z-1/2'

loop_
_atom_site_label
_atom_site_type_symbol
_atom_site_fract_x
_atom_site_fract_y
_atom_site_fract_z
_atom_site_U_iso_or_equiv
_atom_site_adp_type
_atom_site_occupancy
_atom_site_site_symmetry_order
_atom_site_calc_flag
_atom_site_refinement_flags_posn
_atom_site_refinement_flags_adp
_atom_site_refinement_flags_occupancy
_atom_site_disorder_assembly
_atom_site_disorder_group
Ru1 Ru 0.84684(3) 0.36505(3) 0.21776(2) 0.01155(10) Uani 1 1 d . . . . .
H1 H 0.854(4) 0.208(4) 0.225(3) 0.014 Uiso 1 1 d . U . . .
Ru2 Ru 0.77090(3) 0.18571(3) 0.30326(2) 0.01060(10) Uani 1 1 d . . . . .
Ru3 Ru 0.61778(3) 0.32664(3) 0.21008(2) 0.01184(10) Uani 1 1 d . . . . .
C1 C 0.8375(4) 0.3442(4) 0.3353(3) 0.0142(11) Uani 1 1 d . . . . .
C2 C 1.0007(5) 0.3659(4) 0.2286(3) 0.0163(11) Uani 1 1 d . . . . .
C3 C 0.8323(4) 0.5257(4) 0.2266(3) 0.0195(12) Uani 1 1 d . . . . .
C4 C 0.8304(4) 0.3572(5) 0.1037(3) 0.0176(11) Uani 1 1 d . . . . .
C5 C 0.8905(4) 0.1109(4) 0.3632(3) 0.0156(11) Uani 1 1 d . . . . .
C6 C 0.6814(4) 0.1927(4) 0.3833(3) 0.0143(11) Uani 1 1 d . . . . .
C7 C 0.7068(4) 0.0482(5) 0.2501(3) 0.0188(12) Uani 1 1 d . . . . .
C8 C 0.6212(4) 0.4228(4) 0.3009(3) 0.0175(12) Uani 1 1 d . . . . .
C9 C 0.4829(5) 0.2561(4) 0.2278(3) 0.0191(12) Uani 1 1 d . . . . .
C10 C 0.6402(4) 0.2164(4) 0.1308(3) 0.0171(11) Uani 1 1 d . . . . .
C11 C 0.5812(5) 0.4499(5) 0.1377(3) 0.0209(12) Uani 1 1 d . . . . .
O1 O 0.8640(3) 0.3950(3) 0.3942(2) 0.0182(8) Uani 1 1 d . . . . .
O2 O 1.0950(3) 0.3681(3) 0.2331(2) 0.0216(9) Uani 1 1 d . . . . .
O3 O 0.8265(3) 0.6222(3) 0.2322(3) 0.0327(11) Uani 1 1 d . . . . .
O4 O 0.8254(3) 0.3663(4) 0.0385(2) 0.0340(11) Uani 1 1 d . . . . .
O5 O 0.9621(3) 0.0686(3) 0.4000(2) 0.0236(9) Uani 1 1 d . . . . .
O6 O 0.6280(3) 0.1980(3) 0.4325(2) 0.0244(9) Uani 1 1 d . . . . .
O7 O 0.6661(3) -0.0340(3) 0.2270(2) 0.0287(10) Uani 1 1 d . . . . .
O8 O 0.6172(3) 0.4791(3) 0.3534(2) 0.0282(10) Uani 1 1 d . . . . .
O9 O 0.4030(3) 0.2145(3) 0.2383(3) 0.0343(11) Uani 1 1 d . . . . .
O10 O 0.6463(3) 0.1516(3) 0.0827(2) 0.0252(9) Uani 1 1 d . . . . .
O11 O 0.5613(4) 0.5220(3) 0.0954(2) 0.0330(11) Uani 1 1 d . . . . .
N1 N 0.7809(3) 0.7008(3) 0.5062(2) 0.0129(9) Uani 1 1 d . . . . .
C12 C 0.8357(5) 0.6722(4) 0.4360(3) 0.0193(12) Uani 1 1 d . . . . .
H12A H 0.8385 0.5882 0.4308 0.023 Uiso 1 1 calc R U . . .
H12B H 0.7901 0.7023 0.3892 0.023 Uiso 1 1 calc R U . . .
C13 C 0.9501(5) 0.7191(5) 0.4387(4) 0.0290(14) Uani 1 1 d . . . . .
H13A H 0.9482 0.8025 0.4428 0.043 Uiso 1 1 calc R U . . .
H13B H 0.9796 0.6977 0.3912 0.043 Uiso 1 1 calc R U . . .
H13C H 0.9967 0.6877 0.4837 0.043 Uiso 1 1 calc R U . . .
C14 C 0.7705(5) 0.8282(4) 0.5149(3) 0.0196(12) Uani 1 1 d . . . . .
H14A H 0.8448 0.8616 0.5237 0.024 Uiso 1 1 calc R U . . .
H14B H 0.7354 0.8436 0.5617 0.024 Uiso 1 1 calc R U . . .
C15 C 0.7057(5) 0.8882(4) 0.4468(3) 0.0274(14) Uani 1 1 d . . . . .
H15A H 0.7447 0.8824 0.4016 0.041 Uiso 1 1 calc R U . . .
H15B H 0.6968 0.9687 0.4597 0.041 Uiso 1 1 calc R U . . .
H15C H 0.6337 0.8524 0.4350 0.041 Uiso 1 1 calc R U . . .
C16 C 0.8484(4) 0.6568(4) 0.5801(3) 0.0178(12) Uani 1 1 d . . . . .
H16A H 0.9186 0.6987 0.5880 0.021 Uiso 1 1 calc R U . . .
H16B H 0.8090 0.6747 0.6245 0.021 Uiso 1 1 calc R U . . .
C17 C 0.8726(5) 0.5308(4) 0.5812(3) 0.0200(12) Uani 1 1 d . . . . .
H17A H 0.8039 0.4880 0.5759 0.030 Uiso 1 1 calc R U . . .
H17B H 0.9171 0.5107 0.6303 0.030 Uiso 1 1 calc R U . . .
H17C H 0.9127 0.5119 0.5380 0.030 Uiso 1 1 calc R U . . .
C18 C 0.6692(4) 0.6432(5) 0.4935(3) 0.0186(12) Uani 1 1 d . . . . .
H18A H 0.6309 0.6672 0.4424 0.022 Uiso 1 1 calc R U . . .
H18B H 0.6803 0.5597 0.4915 0.022 Uiso 1 1 calc R U . . .
C19 C 0.5963(5) 0.6684(5) 0.5542(4) 0.0321(15) Uani 1 1 d . . . . .
H19A H 0.6332 0.6454 0.6052 0.048 Uiso 1 1 calc R U . . .
H19B H 0.5277 0.6258 0.5423 0.048 Uiso 1 1 calc R U . . .
H19C H 0.5805 0.7503 0.5545 0.048 Uiso 1 1 calc R U . . .

loop_
_atom_site_aniso_label
_atom_site_aniso_U_11
_atom_site_aniso_U_22
_atom_site_aniso_U_33
_atom_site_aniso_U_23
_atom_site_aniso_U_13
_atom_site_aniso_U_12
Ru1 0.0130(2) 0.0093(2) 0.0125(2) 0.00040(16) 0.00251(15) -0.00058(16)
Ru2 0.0126(2) 0.00607(19) 0.0130(2) 0.00067(16) 0.00134(16) 0.00025(16)
Ru3 0.0127(2) 0.00777(19) 0.0147(2) 0.00051(17) 0.00056(16) 0.00081(16)
C1 0.016(3) 0.006(2) 0.020(3) 0.003(2) 0.001(2) 0.0017(19)
C2 0.026(3) 0.009(2) 0.014(3) 0.002(2) 0.004(2) -0.001(2)
C3 0.021(3) 0.015(3) 0.023(3) 0.006(2) 0.007(2) -0.003(2)
C4 0.011(3) 0.022(3) 0.020(3) -0.001(2) 0.001(2) -0.001(2)
C5 0.019(3) 0.008(2) 0.020(3) -0.004(2) 0.004(2) 0.001(2)
C6 0.010(3) 0.009(2) 0.023(3) 0.002(2) -0.004(2) 0.003(2)
C7 0.019(3) 0.015(3) 0.022(3) 0.001(2) 0.003(2) 0.002(2)
C8 0.012(3) 0.014(3) 0.025(3) 0.005(2) -0.002(2) 0.004(2)
C9 0.024(3) 0.011(3) 0.022(3) -0.004(2) 0.005(2) -0.002(2)
C10 0.018(3) 0.017(3) 0.017(3) 0.008(2) 0.001(2) -0.003(2)
C11 0.020(3) 0.017(3) 0.026(3) 0.001(3) 0.004(2) -0.001(2)
O1 0.024(2) 0.0101(18) 0.020(2) -0.0034(15) -0.0001(16) -0.0028(15)
O2 0.017(2) 0.020(2) 0.028(2) 0.0029(17) 0.0026(17) -0.0003(16)
O3 0.039(3) 0.014(2) 0.048(3) -0.001(2) 0.013(2) -0.0028(19)
O4 0.029(2) 0.057(3) 0.016(2) 0.006(2) 0.0033(18) 0.001(2)
O5 0.019(2) 0.024(2) 0.026(2) -0.0012(18) -0.0027(18) 0.0093(17)
O6 0.021(2) 0.031(2) 0.022(2) 0.0027(18) 0.0082(17) 0.0016(18)
O7 0.035(3) 0.014(2) 0.034(2) -0.0053(18) -0.004(2) -0.0100(18)
O8 0.040(3) 0.018(2) 0.026(2) -0.0075(18) 0.0014(19) 0.0057(19)
O9 0.026(2) 0.026(2) 0.054(3) -0.008(2) 0.016(2) -0.0115(19)
O10 0.034(3) 0.021(2) 0.020(2) -0.0029(18) 0.0021(18) 0.0025(18)
O11 0.035(3) 0.024(2) 0.038(3) 0.018(2) -0.003(2) 0.0028(19)
N1 0.018(2) 0.007(2) 0.014(2) -0.0008(17) 0.0024(18) -0.0003(17)
C12 0.028(3) 0.015(3) 0.016(3) 0.003(2) 0.009(2) 0.009(2)
C13 0.028(4) 0.021(3) 0.042(4) 0.011(3) 0.021(3) 0.006(3)
C14 0.030(3) 0.006(2) 0.022(3) -0.005(2) -0.001(2) -0.001(2)
C15 0.041(4) 0.011(3) 0.029(3) 0.003(2) -0.002(3) 0.004(3)
C16 0.020(3) 0.020(3) 0.013(3) -0.001(2) -0.001(2) 0.004(2)
C17 0.023(3) 0.014(3) 0.023(3) 0.005(2) 0.003(2) 0.005(2)
C18 0.016(3) 0.016(3) 0.023(3) 0.000(2) -0.001(2) -0.003(2)
C19 0.024(3) 0.037(4) 0.038(4) 0.007(3) 0.013(3) 0.002(3)

loop_
_atom_type_symbol
_atom_type_description
_atom_type_scat_dispersion_real
_atom_type_scat_dispersion_imag
_atom_type_scat_source
C C 0.0033 0.0016 'International Tables Vol C Tables 4.2.6.8 and 6.1.1.4'
H H 0.0000 0.0000 'International Tables Vol C Tables 4.2.6.8 and 6.1.1.4'
N N 0.0061 0.0033 'International Tables Vol C Tables 4.2.6.8 and 6.1.1.4'
O O 0.0106 0.0060 'International Tables Vol C Tables 4.2.6.8 and 6.1.1.4'
Ru Ru -1.2594 0.8363 'International Tables Vol C Tables 4.2.6.8 and 6.1.1.4'

loop_
_geom_angle_atom_site_label_1
_geom_angle_atom_site_label_2
_geom_angle_atom_site_label_3
_geom_angle
_geom_angle_site_symmetry_1
_geom_angle_site_symmetry_3
_geom_angle_publ_flag
C2 Ru1 C3 95.2(2) . . ?
C2 Ru1 C4 93.8(2) . . ?
C3 Ru1 C4 97.4(2) . . ?
C2 Ru1 C1 95.3(2) . . ?
C3 Ru1 C1 91.1(2) . . ?
C4 Ru1 C1 167.0(2) . . ?
C2 Ru1 Ru2 110.82(15) . . ?
C3 Ru1 Ru2 131.06(16) . . ?
C4 Ru1 Ru2 120.22(16) . . ?
C1 Ru1 Ru2 47.42(13) . . ?
C2 Ru1 Ru3 170.72(15) . . ?
C3 Ru1 Ru3 93.24(17) . . ?
C4 Ru1 Ru3 88.85(15) . . ?
C1 Ru1 Ru3 80.80(14) . . ?
Ru2 Ru1 Ru3 60.399(14) . . ?
C2 Ru1 H1 87.8(15) . . ?
C3 Ru1 H1 170.7(15) . . ?
C4 Ru1 H1 91.1(15) . . ?
C1 Ru1 H1 79.9(15) . . ?
Ru2 Ru1 H1 40.0(15) . . ?
Ru3 Ru1 H1 83.2(15) . . ?
C6 Ru2 C5 95.9(2) . . ?
C6 Ru2 C7 98.3(2) . . ?
C5 Ru2 C7 96.5(2) . . ?
C6 Ru2 C1 90.7(2) . . ?
C5 Ru2 C1 90.9(2) . . ?
C7 Ru2 C1 167.7(2) . . ?
C6 Ru2 Ru1 128.86(15) . . ?
C5 Ru2 Ru1 110.22(16) . . ?
C7 Ru2 Ru1 120.29(16) . . ?
C1 Ru2 Ru1 47.52(14) . . ?
C6 Ru2 Ru3 89.18(14) . . ?
C5 Ru2 Ru3 170.41(15) . . ?
C7 Ru2 Ru3 90.76(16) . . ?
C1 Ru2 Ru3 80.91(14) . . ?
Ru1 Ru2 Ru3 60.478(15) . . ?
C6 Ru2 H1 169.2(15) . . ?
C5 Ru2 H1 90.3(15) . . ?
C7 Ru2 H1 89.8(15) . . ?
C1 Ru2 H1 80.3(15) . . ?
Ru1 Ru2 H1 40.3(15) . . ?
Ru3 Ru2 H1 83.5(15) . . ?
C9 Ru3 C11 107.2(2) . . ?
C9 Ru3 C8 92.4(2) . . ?
C11 Ru3 C8 94.3(2) . . ?
C9 Ru3 C10 92.2(2) . . ?
C11 Ru3 C10 94.4(2) . . ?
C8 Ru3 C10 168.5(2) . . ?
C9 Ru3 Ru2 100.46(16) . . ?
C11 Ru3 Ru2 152.25(17) . . ?
C8 Ru3 Ru2 86.16(15) . . ?
C10 Ru3 Ru2 82.62(15) . . ?
C9 Ru3 Ru1 159.55(16) . . ?
C11 Ru3 Ru1 93.14(17) . . ?
C8 Ru3 Ru1 87.60(16) . . ?
C10 Ru3 Ru1 84.38(16) . . ?
Ru2 Ru3 Ru1 59.123(14) . . ?
O1 C1 Ru2 136.9(4) . . ?
O1 C1 Ru1 137.9(4) . . ?
Ru2 C1 Ru1 85.06(19) . . ?
O2 C2 Ru1 177.8(5) . . ?
O3 C3 Ru1 178.2(5) . . ?
O4 C4 Ru1 171.5(5) . . ?
O5 C5 Ru2 178.4(5) . . ?
O6 C6 Ru2 179.0(5) . . ?
O7 C7 Ru2 172.4(5) . . ?
O8 C8 Ru3 176.2(5) . . ?
O9 C9 Ru3 179.9(6) . . ?
O10 C10 Ru3 175.6(5) . . ?
O11 C11 Ru3 179.1(5) . . ?
C14 N1 C12 110.8(4) . . ?
C14 N1 C18 111.4(4) . . ?
C12 N1 C18 106.3(4) . . ?
C14 N1 C16 107.1(4) . . ?
C12 N1 C16 110.7(4) . . ?
C18 N1 C16 110.6(4) . . ?
C13 C12 N1 114.4(4) . . ?
C13 C12 H12A 108.7 . . ?
N1 C12 H12A 108.7 . . ?
C13 C12 H12B 108.7 . . ?
N1 C12 H12B 108.7 . . ?
H12A C12 H12B 107.6 . . ?
C12 C13 H13A 109.5 . . ?
C12 C13 H13B 109.5 . . ?
H13A C13 H13B 109.5 . . ?
C12 C13 H13C 109.5 . . ?
H13A C13 H13C 109.5 . . ?
H13B C13 H13C 109.5 . . ?
N1 C14 C15 115.2(4) . . ?
N1 C14 H14A 108.5 . . ?
C15 C14 H14A 108.5 . . ?
N1 C14 H14B 108.5 . . ?
C15 C14 H14B 108.5 . . ?
H14A C14 H14B 107.5 . . ?
C14 C15 H15A 109.5 . . ?
C14 C15 H15B 109.5 . . ?
H15A C15 H15B 109.5 . . ?
C14 C15 H15C 109.5 . . ?
H15A C15 H15C 109.5 . . ?
H15B C15 H15C 109.5 . . ?
C17 C16 N1 115.3(4) . . ?
C17 C16 H16A 108.5 . . ?
N1 C16 H16A 108.5 . . ?
C17 C16 H16B 108.5 . . ?
N1 C16 H16B 108.5 . . ?
H16A C16 H16B 107.5 . . ?
C16 C17 H17A 109.5 . . ?
C16 C17 H17B 109.5 . . ?
H17A C17 H17B 109.5 . . ?
C16 C17 H17C 109.5 . . ?
H17A C17 H17C 109.5 . . ?
H17B C17 H17C 109.5 . . ?
C19 C18 N1 115.3(4) . . ?
C19 C18 H18A 108.5 . . ?
N1 C18 H18A 108.5 . . ?
C19 C18 H18B 108.5 . . ?
N1 C18 H18B 108.5 . . ?
H18A C18 H18B 107.5 . . ?
C18 C19 H19A 109.5 . . ?
C18 C19 H19B 109.5 . . ?
H19A C19 H19B 109.5 . . ?
C18 C19 H19C 109.5 . . ?
H19A C19 H19C 109.5 . . ?
H19B C19 H19C 109.5 . . ?

loop_
_geom_bond_atom_site_label_1
_geom_bond_atom_site_label_2
_geom_bond_distance
_geom_bond_site_symmetry_2
_geom_bond_publ_flag
Ru1 C2 1.883(6) . ?
Ru1 C3 1.900(5) . ?
Ru1 C4 1.972(5) . ?
Ru1 C1 2.080(5) . ?
Ru1 Ru2 2.8098(6) . ?
Ru1 Ru3 2.8487(6) . ?
Ru1 H1 1.84(5) . ?
Ru2 C6 1.895(5) . ?
Ru2 C5 1.903(5) . ?
Ru2 C7 1.971(5) . ?
Ru2 C1 2.077(5) . ?
Ru2 Ru3 2.8465(6) . ?
Ru2 H1 1.83(5) . ?
Ru3 C9 1.921(6) . ?
Ru3 C11 1.931(6) . ?
Ru3 C8 1.937(6) . ?
Ru3 C10 1.938(6) . ?
C1 O1 1.193(6) . ?
C2 O2 1.156(6) . ?
C3 O3 1.138(6) . ?
C4 O4 1.133(6) . ?
C5 O5 1.133(6) . ?
C6 O6 1.151(6) . ?
C7 O7 1.134(6) . ?
C8 O8 1.135(6) . ?
C9 O9 1.138(6) . ?
C10 O10 1.140(6) . ?
C11 O11 1.126(6) . ?
N1 C14 1.507(6) . ?
N1 C12 1.513(6) . ?
N1 C18 1.525(6) . ?
N1 C16 1.526(6) . ?
C12 C13 1.511(8) . ?
C12 H12A 0.9900 . ?
C12 H12B 0.9900 . ?
C13 H13A 0.9800 . ?
C13 H13B 0.9800 . ?
C13 H13C 0.9800 . ?
C14 C15 1.511(7) . ?
C14 H14A 0.9900 . ?
C14 H14B 0.9900 . ?
C15 H15A 0.9800 . ?
C15 H15B 0.9800 . ?
C15 H15C 0.9800 . ?
C16 C17 1.506(7) . ?
C16 H16A 0.9900 . ?
C16 H16B 0.9900 . ?
C17 H17A 0.9800 . ?
C17 H17B 0.9800 . ?
C17 H17C 0.9800 . ?
C18 C19 1.507(8) . ?
C18 H18A 0.9900 . ?
C18 H18B 0.9900 . ?
C19 H19A 0.9800 . ?
C19 H19B 0.9800 . ?
C19 H19C 0.9800 . ?
